data_4318142
loop_
_publ_author_name
'Xian-He Bu'
'Wei Chen'
'Wen-Feng Hou'
'Miao Du'
'Ruo-Hua Zhang'
'Francois Brisse'

_publ_section_title
;
 Controlling the Framework Formation of Silver(I) Coordination Polymers
 with 1,4-Bis(phenylthio)butane by Varying the Solvents, Metal-to-Ligand
 Ratio, and Counteranions
;
_journal_name_full 'Inorganic Chemistry'
_journal_page_first 3477
_journal_page_last 3482
_journal_paper_doi 10.1021/ic0113045
_journal_volume 41
_journal_year 2002
_chemical_formula_sum 'C32 H36 Ag Cl O4 S4'
_chemical_formula_weight 750.17
_chemical_name_systematic
;
  ?
;
_space_group_IT_number 2
_symmetry_cell_setting triclinic
_symmetry_space_group_name_Hall '-P 1'
_symmetry_space_group_name_H-M 'P -1'
_atom_sites_solution_hydrogens geom
_atom_sites_solution_primary direct
_atom_sites_solution_secondary difmap
_audit_creation_method SHELXL-97
_cell_angle_alpha 64.3370(10)
_cell_angle_beta 85.938(2)
_cell_angle_gamma 69.3010(10)
_cell_formula_units_Z 2
_cell_length_a 12.1617(9)
_cell_length_b 12.5054(10)
_cell_length_c 13.1547(10)
_cell_measurement_temperature 298(2)
_cell_volume 1678.9(2)
_computing_cell_refinement 'Bruker SMART'
_computing_data_collection 'Bruker SMART'
_computing_data_reduction 'Bruker SHELXTL'
_computing_molecular_graphics 'Bruker SHELXTL'
_computing_publication_material 'Bruker SHELXTL'
_computing_structure_refinement 'SHELXL-97 (Sheldrick, 1997)'
_computing_structure_solution 'SHELXS-97 (Sheldrick, 1990)'
_diffrn_ambient_temperature 298(2)
_diffrn_measured_fraction_theta_full 0.992
_diffrn_measured_fraction_theta_max 0.992
_diffrn_measurement_device_type 'CCD area detector'
_diffrn_measurement_method 'phi and omega scans'
_diffrn_radiation_monochromator graphite
_diffrn_radiation_source 'fine-focus sealed tube'
_diffrn_radiation_type MoK\a
_diffrn_radiation_wavelength 0.71073
_diffrn_reflns_av_R_equivalents 0.0130
_diffrn_reflns_av_sigmaI/netI 0.0183
_diffrn_reflns_limit_h_max 14
_diffrn_reflns_limit_h_min -14
_diffrn_reflns_limit_k_max 13
_diffrn_reflns_limit_k_min -14
_diffrn_reflns_limit_l_max 8
_diffrn_reflns_limit_l_min -15
_diffrn_reflns_number 7013
_diffrn_reflns_theta_full 25.03
_diffrn_reflns_theta_max 25.03
_diffrn_reflns_theta_min 1.80
_exptl_absorpt_coefficient_mu 0.963
_exptl_absorpt_correction_T_max 0.8690
_exptl_absorpt_correction_T_min 0.7609
_exptl_absorpt_correction_type none
_exptl_absorpt_process_details SADABS
_exptl_crystal_colour colorless
_exptl_crystal_density_diffrn 1.496
_exptl_crystal_density_method 'not measured'
_exptl_crystal_description block
_exptl_crystal_F_000 776
_exptl_crystal_size_max 0.30
_exptl_crystal_size_mid 0.20
_exptl_crystal_size_min 0.15
_refine_diff_density_max 0.782
_refine_diff_density_min -0.671
_refine_diff_density_rms 0.074
_refine_ls_extinction_method none
_refine_ls_goodness_of_fit_ref 1.028
_refine_ls_hydrogen_treatment mixed
_refine_ls_matrix_type full
_refine_ls_number_parameters 379
_refine_ls_number_reflns 5888
_refine_ls_number_restraints 0
_refine_ls_restrained_S_all 1.028
_refine_ls_R_factor_all 0.0447
_refine_ls_R_factor_gt 0.0388
_refine_ls_shift/su_max 0.014
_refine_ls_shift/su_mean 0.000
_refine_ls_structure_factor_coef Fsqd
_refine_ls_weighting_details 'calc w=1/[\s^2^(Fo^2^)+(0.0629P)^2^+1.6616P] where P=(Fo^2^+2Fc^2^)/3'
_refine_ls_weighting_scheme calc
_refine_ls_wR_factor_gt 0.1057
_refine_ls_wR_factor_ref 0.1108
_reflns_number_gt 5114
_reflns_number_total 5888
_reflns_threshold_expression >2sigma(I)
_cod_data_source_file ic0113045_3.cif
_cod_data_source_block 3
_cod_depositor_comments
;
The following automatic conversions were performed:

'_symmetry_cell_setting' value 'Triclinic' changed to 'triclinic'
according to the built-in table from CIF Core dictionary named
'cif_core.dic' version 2.4.1 from 2010-06-29.

Automatic conversion script
Id: cif_fix_values 1646 2011-03-28 12:23:43Z adriana 
;
_cod_database_code 4318142

loop_
_symmetry_equiv_pos_as_xyz
'x, y, z'
'-x, -y, -z'

loop_
_atom_site_label
_atom_site_type_symbol
_atom_site_fract_x
_atom_site_fract_y
_atom_site_fract_z
_atom_site_U_iso_or_equiv
_atom_site_adp_type
_atom_site_occupancy
_atom_site_symmetry_multiplicity
_atom_site_calc_flag
_atom_site_refinement_flags
_atom_site_disorder_assembly
_atom_site_disorder_group
Ag1 Ag 0.76862(2) 0.01155(2) 0.27214(2) 0.05047(11) Uani 1 1 d . . .
S1 S 0.79291(8) -0.02116(8) 0.47571(8) 0.0511(2) Uani 1 1 d . . .
S2 S 0.60183(7) 0.17172(7) 0.11069(7) 0.0441(2) Uani 1 1 d . . .
S3 S 0.84236(8) -0.21260(8) 0.27712(8) 0.0490(2) Uani 1 1 d . . .
S4 S 0.93395(8) 0.10272(10) 0.16311(7) 0.0513(2) Uani 1 1 d . . .
C1 C 0.6677(4) -0.0605(4) 0.5421(3) 0.0560(9) Uani 1 1 d . . .
H1A H 0.6835 -0.1493 0.5626 0.067 Uiso 1 1 calc R . .
H1B H 0.6609 -0.0503 0.6116 0.067 Uiso 1 1 calc R . .
C2 C 0.5502(4) 0.0188(4) 0.4696(3) 0.0560(9) Uani 1 1 d . . .
H2A H 0.5334 0.1078 0.4490 0.067 Uiso 1 1 calc R . .
H2B H 0.5558 0.0083 0.4003 0.067 Uiso 1 1 calc R . .
C3 C 0.7651(3) 0.1264(3) 0.4801(3) 0.0469(8) Uani 1 1 d . . .
C4 C 0.7057(4) 0.2397(4) 0.3899(4) 0.0668(11) Uani 1 1 d . . .
H4A H 0.6800 0.2409 0.3243 0.080 Uiso 1 1 calc R . .
C5 C 0.6841(5) 0.3530(4) 0.3973(5) 0.0851(15) Uani 1 1 d . . .
H5A H 0.6421 0.4300 0.3370 0.102 Uiso 1 1 calc R . .
C6 C 0.7237(5) 0.3522(5) 0.4915(5) 0.0814(14) Uani 1 1 d . . .
H6A H 0.7104 0.4285 0.4949 0.098 Uiso 1 1 calc R . .
C7 C 0.7829(4) 0.2397(5) 0.5814(5) 0.0779(13) Uani 1 1 d . . .
H7A H 0.8090 0.2393 0.6463 0.094 Uiso 1 1 calc R . .
C8 C 0.8040(4) 0.1265(4) 0.5759(4) 0.0618(10) Uani 1 1 d . . .
H8A H 0.8447 0.0499 0.6371 0.074 Uiso 1 1 calc R . .
C9 C 0.5056(3) 0.4382(3) -0.0015(3) 0.0441(7) Uani 1 1 d . . .
H9A H 0.4277 0.4371 -0.0106 0.053 Uiso 1 1 calc R . .
H9B H 0.5474 0.4319 -0.0654 0.053 Uiso 1 1 calc R . .
C10 C 0.5724(3) 0.3260(3) 0.1079(3) 0.0452(7) Uani 1 1 d . . .
H10A H 0.5270 0.3307 0.1705 0.054 Uiso 1 1 calc R . .
H10B H 0.6469 0.3330 0.1195 0.054 Uiso 1 1 calc R . .
C11 C 0.4635(3) 0.1507(3) 0.1283(3) 0.0416(7) Uani 1 1 d . . .
C12 C 0.4582(3) 0.0483(4) 0.1161(4) 0.0617(10) Uani 1 1 d . . .
H12A H 0.5258 -0.0076 0.1037 0.074 Uiso 1 1 calc R . .
C13 C 0.3524(4) 0.0288(4) 0.1223(4) 0.0759(13) Uani 1 1 d . . .
H13A H 0.3493 -0.0404 0.1143 0.091 Uiso 1 1 calc R . .
C14 C 0.2526(4) 0.1100(4) 0.1401(4) 0.0690(12) Uani 1 1 d . . .
H14A H 0.1813 0.0974 0.1425 0.083 Uiso 1 1 calc R . .
C15 C 0.2579(3) 0.2108(4) 0.1544(3) 0.0624(10) Uani 1 1 d . . .
H15A H 0.1901 0.2658 0.1675 0.075 Uiso 1 1 calc R . .
C16 C 0.3633(3) 0.2311(3) 0.1493(3) 0.0511(8) Uani 1 1 d . . .
H16A H 0.3665 0.2987 0.1601 0.061 Uiso 1 1 calc R . .
C17 C 0.9632(3) -0.4583(3) 0.4428(3) 0.0473(8) Uani 1 1 d . . .
H17A H 1.0099 -0.4724 0.3838 0.057 Uiso 1 1 calc R . .
H17B H 0.8949 -0.4815 0.4436 0.057 Uiso 1 1 calc R . .
C18 C 0.9225(3) -0.3190(3) 0.4170(3) 0.0481(8) Uani 1 1 d . . .
H18A H 0.9909 -0.2982 0.4223 0.058 Uiso 1 1 calc R . .
H18B H 0.8720 -0.3048 0.4738 0.058 Uiso 1 1 calc R . .
C19 C 0.7136(3) -0.2521(3) 0.2851(3) 0.0471(8) Uani 1 1 d . . .
C20 C 0.6804(4) -0.2681(4) 0.1960(3) 0.0636(11) Uani 1 1 d . . .
H20A H 0.7257 -0.2609 0.1349 0.076 Uiso 1 1 calc R . .
C21 C 0.5783(5) -0.2952(4) 0.1987(5) 0.0815(15) Uani 1 1 d . . .
H21A H 0.5551 -0.3053 0.1386 0.098 Uiso 1 1 calc R . .
C22 C 0.5117(5) -0.3073(5) 0.2880(5) 0.0827(14) Uani 1 1 d . . .
H22A H 0.4439 -0.3259 0.2891 0.099 Uiso 1 1 calc R . .
C23 C 0.5458(4) -0.2917(5) 0.3762(5) 0.0791(13) Uani 1 1 d . . .
H23A H 0.5007 -0.2995 0.4374 0.095 Uiso 1 1 calc R . .
C24 C 0.6464(4) -0.2644(4) 0.3751(4) 0.0607(10) Uani 1 1 d . . .
H24A H 0.6688 -0.2543 0.4355 0.073 Uiso 1 1 calc R . .
C25 C 0.9332(5) 0.0446(5) -0.0130(4) 0.0830(14) Uani 1 1 d . . .
H25A H 0.9087 0.0752 -0.0923 0.100 Uiso 1 1 calc R . .
H25B H 0.8859 -0.0044 0.0318 0.100 Uiso 1 1 calc R . .
C26 C 0.9104(4) 0.1537(5) 0.0117(3) 0.0711(12) Uani 1 1 d . . .
H26A H 0.8297 0.2117 -0.0156 0.085 Uiso 1 1 calc R . .
H26B H 0.9626 0.1987 -0.0276 0.085 Uiso 1 1 calc R . .
C27 C 0.9266(3) 0.2428(4) 0.1720(3) 0.0509(8) Uani 1 1 d . . .
C28 C 0.9670(3) 0.2274(4) 0.2746(3) 0.0588(9) Uani 1 1 d . . .
H28A H 0.9925 0.1471 0.3356 0.071 Uiso 1 1 calc R . .
C29 C 0.9697(4) 0.3306(5) 0.2875(4) 0.0772(13) Uani 1 1 d . . .
H29A H 0.9989 0.3185 0.3567 0.093 Uiso 1 1 calc R . .
C30 C 0.9305(5) 0.4488(5) 0.2011(5) 0.0887(15) Uani 1 1 d . . .
H30A H 0.9318 0.5180 0.2104 0.106 Uiso 1 1 calc R . .
C31 C 0.8894(5) 0.4644(5) 0.1013(5) 0.0921(16) Uani 1 1 d . . .
H31A H 0.8626 0.5457 0.0418 0.111 Uiso 1 1 calc R . .
C32 C 0.8854(4) 0.3647(5) 0.0834(4) 0.0749(12) Uani 1 1 d . . .
H32A H 0.8557 0.3787 0.0137 0.090 Uiso 1 1 calc R . .
Cl1 Cl 0.27150(10) 0.49138(11) 0.27284(9) 0.0681(3) Uani 1 1 d . . .
O1 O 0.2118(9) 0.5901(9) 0.2914(10) 0.266(5) Uani 1 1 d . . .
O2 O 0.3905(6) 0.4354(12) 0.3067(7) 0.260(5) Uani 1 1 d . . .
O3 O 0.2244(7) 0.3985(6) 0.3371(6) 0.192(3) Uani 1 1 d . . .
O4 O 0.2605(6) 0.5095(5) 0.1633(4) 0.165(3) Uani 1 1 d . . .

loop_
_atom_site_aniso_label
_atom_site_aniso_U_11
_atom_site_aniso_U_22
_atom_site_aniso_U_33
_atom_site_aniso_U_23
_atom_site_aniso_U_13
_atom_site_aniso_U_12
Ag1 0.05723(18) 0.03710(16) 0.05050(18) -0.01647(12) 0.00012(12) -0.01208(12)
S1 0.0585(5) 0.0436(5) 0.0453(5) -0.0175(4) -0.0030(4) -0.0128(4)
S2 0.0391(4) 0.0334(4) 0.0508(5) -0.0126(3) -0.0015(3) -0.0092(3)
S3 0.0564(5) 0.0311(4) 0.0486(5) -0.0128(4) -0.0016(4) -0.0083(4)
S4 0.0478(5) 0.0670(6) 0.0440(5) -0.0271(4) 0.0059(4) -0.0226(4)
C1 0.078(3) 0.047(2) 0.0423(19) -0.0137(16) 0.0033(17) -0.0281(19)
C2 0.072(2) 0.050(2) 0.0433(19) -0.0156(16) 0.0080(17) -0.0262(18)
C3 0.0489(18) 0.0449(18) 0.0447(18) -0.0170(15) 0.0033(15) -0.0175(15)
C4 0.085(3) 0.050(2) 0.056(2) -0.0138(18) -0.004(2) -0.023(2)
C5 0.102(4) 0.044(2) 0.090(3) -0.016(2) 0.004(3) -0.021(2)
C6 0.086(3) 0.063(3) 0.119(4) -0.053(3) 0.025(3) -0.039(3)
C7 0.078(3) 0.091(4) 0.097(4) -0.065(3) 0.007(3) -0.035(3)
C8 0.063(2) 0.064(2) 0.060(2) -0.032(2) -0.0040(19) -0.017(2)
C9 0.0519(19) 0.0345(17) 0.0401(17) -0.0086(14) -0.0028(14) -0.0173(14)
C10 0.0475(18) 0.0356(16) 0.0466(18) -0.0112(14) -0.0060(14) -0.0149(14)
C11 0.0415(16) 0.0336(16) 0.0386(16) -0.0069(13) -0.0022(13) -0.0113(13)
C12 0.052(2) 0.044(2) 0.088(3) -0.030(2) -0.005(2) -0.0125(17)
C13 0.069(3) 0.058(3) 0.101(4) -0.027(2) -0.011(2) -0.030(2)
C14 0.053(2) 0.068(3) 0.070(3) -0.008(2) -0.0051(19) -0.031(2)
C15 0.046(2) 0.063(2) 0.056(2) -0.0105(19) 0.0103(17) -0.0160(18)
C16 0.052(2) 0.0437(19) 0.051(2) -0.0165(16) 0.0092(16) -0.0157(16)
C17 0.0448(18) 0.0329(16) 0.055(2) -0.0168(15) -0.0069(15) -0.0041(14)
C18 0.0460(18) 0.0339(16) 0.055(2) -0.0155(15) -0.0117(15) -0.0062(14)
C19 0.0524(19) 0.0302(15) 0.0490(19) -0.0162(14) -0.0100(15) -0.0026(14)
C20 0.087(3) 0.0414(19) 0.055(2) -0.0206(17) -0.014(2) -0.0110(19)
C21 0.098(4) 0.059(3) 0.089(3) -0.036(2) -0.040(3) -0.015(2)
C22 0.072(3) 0.063(3) 0.110(4) -0.033(3) -0.018(3) -0.021(2)
C23 0.066(3) 0.080(3) 0.096(4) -0.040(3) 0.006(2) -0.030(2)
C24 0.062(2) 0.062(2) 0.061(2) -0.031(2) -0.0028(19) -0.0189(19)
C25 0.097(4) 0.087(3) 0.064(3) -0.043(3) -0.004(3) -0.018(3)
C26 0.074(3) 0.086(3) 0.046(2) -0.033(2) 0.0017(19) -0.014(2)
C27 0.0366(17) 0.060(2) 0.050(2) -0.0204(17) 0.0049(15) -0.0157(16)
C28 0.058(2) 0.059(2) 0.052(2) -0.0234(18) -0.0045(17) -0.0114(18)
C29 0.082(3) 0.071(3) 0.080(3) -0.043(3) -0.006(2) -0.013(2)
C30 0.099(4) 0.070(3) 0.100(4) -0.044(3) -0.007(3) -0.021(3)
C31 0.113(4) 0.051(3) 0.095(4) -0.018(3) -0.005(3) -0.025(3)
C32 0.079(3) 0.074(3) 0.057(2) -0.016(2) -0.012(2) -0.023(2)
Cl1 0.0805(7) 0.0847(7) 0.0564(6) -0.0410(6) 0.0132(5) -0.0370(6)
O1 0.328(11) 0.261(10) 0.378(13) -0.277(11) 0.114(10) -0.131(9)
O2 0.104(4) 0.478(16) 0.189(7) -0.146(9) -0.011(4) -0.091(7)
O3 0.193(6) 0.139(5) 0.190(6) -0.021(5) 0.070(5) -0.075(5)
O4 0.234(7) 0.127(4) 0.086(3) -0.056(3) -0.036(4) 0.011(4)

loop_
_atom_type_symbol
_atom_type_description
_atom_type_scat_dispersion_real
_atom_type_scat_dispersion_imag
_atom_type_scat_source
C C 0.0033 0.0016 'International Tables Vol C Tables 4.2.6.8 and 6.1.1.4'
H H 0.0000 0.0000 'International Tables Vol C Tables 4.2.6.8 and 6.1.1.4'
O O 0.0106 0.0060 'International Tables Vol C Tables 4.2.6.8 and 6.1.1.4'
Cl Cl 0.1484 0.1585 'International Tables Vol C Tables 4.2.6.8 and 6.1.1.4'
Ag Ag -0.8971 1.1015 'International Tables Vol C Tables 4.2.6.8 and 6.1.1.4'
S S 0.1246 0.1234 'International Tables Vol C Tables 4.2.6.8 and 6.1.1.4'

loop_
_geom_angle_atom_site_label_1
_geom_angle_atom_site_label_2
_geom_angle_atom_site_label_3
_geom_angle
_geom_angle_site_symmetry_1
_geom_angle_site_symmetry_3
_geom_angle_publ_flag
S1 Ag1 S2 131.07(3) . . ?
S1 Ag1 S3 106.92(3) . . ?
S2 Ag1 S3 111.29(3) . . ?
S1 Ag1 S4 106.62(3) . . ?
S2 Ag1 S4 94.40(3) . . ?
S3 Ag1 S4 101.81(3) . . ?
C3 S1 C1 101.02(17) . . ?
C3 S1 Ag1 110.76(12) . . ?
C1 S1 Ag1 105.86(12) . . ?
C11 S2 C10 104.91(16) . . ?
C11 S2 Ag1 116.55(10) . . ?
C10 S2 Ag1 105.87(11) . . ?
C19 S3 C18 103.53(16) . . ?
C19 S3 Ag1 105.52(11) . . ?
C18 S3 Ag1 104.52(11) . . ?
C27 S4 C26 103.5(2) . . ?
C27 S4 Ag1 112.89(12) . . ?
C26 S4 Ag1 110.54(17) . . ?
C2 C1 S1 114.9(3) . . ?
C2 C2 C1 112.1(4) 2_656 . ?
C4 C3 C8 119.6(4) . . ?
C4 C3 S1 121.1(3) . . ?
C8 C3 S1 119.4(3) . . ?
C3 C4 C5 119.3(4) . . ?
C6 C5 C4 120.7(5) . . ?
C5 C6 C7 120.1(4) . . ?
C6 C7 C8 120.0(4) . . ?
C3 C8 C7 120.3(4) . . ?
C10 C9 C9 109.9(3) . 2_665 ?
C9 C10 S2 114.2(2) . . ?
C16 C11 C12 119.5(3) . . ?
C16 C11 S2 124.3(3) . . ?
C12 C11 S2 116.2(3) . . ?
C11 C12 C13 120.0(4) . . ?
C14 C13 C12 120.7(4) . . ?
C13 C14 C15 119.5(4) . . ?
C14 C15 C16 120.6(4) . . ?
C11 C16 C15 119.7(4) . . ?
C18 C17 C17 110.9(3) . 2_746 ?
C17 C18 S3 113.4(2) . . ?
C24 C19 C20 119.7(4) . . ?
C24 C19 S3 122.3(3) . . ?
C20 C19 S3 118.0(3) . . ?
C19 C20 C21 119.0(4) . . ?
C22 C21 C20 121.2(4) . . ?
C21 C22 C23 119.2(5) . . ?
C22 C23 C24 120.6(5) . . ?
C19 C24 C23 120.3(4) . . ?
C26 C25 C25 112.7(5) . 2_755 ?
C25 C26 S4 111.0(3) . . ?
C28 C27 C32 118.5(4) . . ?
C28 C27 S4 116.6(3) . . ?
C32 C27 S4 124.9(3) . . ?
C27 C28 C29 120.5(4) . . ?
C30 C29 C28 121.0(5) . . ?
C31 C30 C29 118.7(5) . . ?
C30 C31 C32 122.8(5) . . ?
C31 C32 C27 118.6(4) . . ?
O1 Cl1 O4 115.4(6) . . ?
O1 Cl1 O2 117.4(7) . . ?
O4 Cl1 O2 105.9(4) . . ?
O1 Cl1 O3 105.5(5) . . ?
O4 Cl1 O3 106.4(5) . . ?
O2 Cl1 O3 105.2(6) . . ?

loop_
_geom_bond_atom_site_label_1
_geom_bond_atom_site_label_2
_geom_bond_distance
_geom_bond_site_symmetry_2
_geom_bond_publ_flag
Ag1 S1 2.5501(9) . ?
Ag1 S2 2.5866(8) . ?
Ag1 S3 2.5958(9) . ?
Ag1 S4 2.6824(10) . ?
S1 C3 1.781(4) . ?
S1 C1 1.814(4) . ?
S2 C11 1.778(3) . ?
S2 C10 1.818(3) . ?
S3 C19 1.785(4) . ?
S3 C18 1.823(3) . ?
S4 C27 1.777(4) . ?
S4 C26 1.818(4) . ?
C1 C2 1.519(5) . ?
C2 C2 1.515(8) 2_656 ?
C3 C4 1.371(5) . ?
C3 C8 1.377(5) . ?
C4 C5 1.393(6) . ?
C5 C6 1.356(8) . ?
C6 C7 1.363(8) . ?
C7 C8 1.380(6) . ?
C9 C10 1.519(4) . ?
C9 C9 1.520(6) 2_665 ?
C11 C16 1.378(5) . ?
C11 C12 1.381(5) . ?
C12 C13 1.383(6) . ?
C13 C14 1.361(7) . ?
C14 C15 1.377(6) . ?
C15 C16 1.384(5) . ?
C17 C18 1.516(4) . ?
C17 C17 1.525(7) 2_746 ?
C19 C24 1.374(6) . ?
C19 C20 1.380(5) . ?
C20 C21 1.393(7) . ?
C21 C22 1.362(8) . ?
C22 C23 1.370(7) . ?
C23 C24 1.378(6) . ?
C25 C26 1.466(7) . ?
C25 C25 1.572(10) 2_755 ?
C27 C28 1.379(5) . ?
C27 C32 1.392(6) . ?
C28 C29 1.385(6) . ?
C29 C30 1.352(7) . ?
C30 C31 1.348(8) . ?
C31 C32 1.383(7) . ?
Cl1 O1 1.308(7) . ?
Cl1 O4 1.367(5) . ?
Cl1 O2 1.375(6) . ?
Cl1 O3 1.393(6) . ?
